data_4105525
loop_
_publ_author_name
'Israel Cano'
'Eleuterio \'Alvarez'
'M. Carmen Nicasio'
'Pedro J. P\'erez'

_publ_section_title
;
 Regioselective Formation of 2,5-Disubstituted Oxazoles Via
 Copper(I)-Catalyzed Cycloaddition of Acyl Azides and 1-Alkynes
;
_journal_name_full 'Journal of the American Chemical Society'
_journal_page_first 191
_journal_page_last 193
_journal_paper_doi 10.1021/ja109732s
_journal_volume 133
_journal_year 2011
_chemical_formula_moiety 'C23 H15 N O'
_chemical_formula_sum 'C23 H15 N O'
_chemical_formula_weight 321.36
_chemical_name_systematic
; 
 ? 
;
_space_group_IT_number 14
_symmetry_cell_setting monoclinic
_symmetry_space_group_name_Hall '-P 2ybc'
_symmetry_space_group_name_H-M 'P 1 21/c 1'
_atom_sites_solution_hydrogens geom
_atom_sites_solution_primary direct
_atom_sites_solution_secondary difmap
_audit_creation_method SHELXL-97
_cell_angle_alpha 90.00
_cell_angle_beta 95.31(2)
_cell_angle_gamma 90.00
_cell_formula_units_Z 4
_cell_length_a 14.772(9)
_cell_length_b 6.001(4)
_cell_length_c 19.196(9)
_cell_measurement_reflns_used 895
_cell_measurement_temperature 173(2)
_cell_measurement_theta_max 18.29
_cell_measurement_theta_min 2.77
_cell_volume 1694.4(17)
_computing_cell_refinement 'Bruker (2006). APEX 2. Version 2.1.'
_computing_data_collection 'Bruker (2006). APEX 2. Version 2.1.'
_computing_data_reduction 'Bruker (2006). APEX 2. Version 2.1.'
_computing_molecular_graphics 'XP, SHELXTL v. 6.14 (Bruker, 2003)'
_computing_publication_material 'XCIF, SHELXTL v. 6.14 (Bruker, 2003)'
_computing_structure_refinement 'XL, SHELXTL v. 6.14 (Bruker, 2003)'
_computing_structure_solution 'Bruker (2006). APEX 2. Version 2.1.'
_diffrn_ambient_temperature 173(2)
_diffrn_detector_area_resol_mean 8.26
_diffrn_measured_fraction_theta_full 0.992
_diffrn_measured_fraction_theta_max 0.992
_diffrn_measurement_device_type
;
 Bruker-Nonius X8kappa APEX II CCD area detector'
;
_diffrn_measurement_method 'phi and omega scans with narrow frames'
_diffrn_radiation_monochromator graphite
_diffrn_radiation_source 'fine-focus sealed tube'
_diffrn_radiation_type MoK\a
_diffrn_radiation_wavelength 0.71073
_diffrn_reflns_av_R_equivalents 0.0823
_diffrn_reflns_av_sigmaI/netI 0.0865
_diffrn_reflns_limit_h_max 18
_diffrn_reflns_limit_h_min -18
_diffrn_reflns_limit_k_max 7
_diffrn_reflns_limit_k_min -7
_diffrn_reflns_limit_l_max 23
_diffrn_reflns_limit_l_min -23
_diffrn_reflns_number 12808
_diffrn_reflns_theta_full 26.29
_diffrn_reflns_theta_max 26.29
_diffrn_reflns_theta_min 1.38
_diffrn_standards_decay_% 0
_exptl_absorpt_coefficient_mu 0.077
_exptl_absorpt_correction_T_max 0.9946
_exptl_absorpt_correction_T_min 0.9625
_exptl_absorpt_correction_type multi-scan
_exptl_absorpt_process_details
;
 SADABS, Bruker (2006). APEX 2. Version 2.1. Bruker Analytical
 X-ray Solutions, Madison, Wisconsin, USA.
;
_exptl_crystal_colour colourless
_exptl_crystal_density_diffrn 1.260
_exptl_crystal_description needle
_exptl_crystal_F_000 672
_exptl_crystal_size_max 0.50
_exptl_crystal_size_mid 0.40
_exptl_crystal_size_min 0.07
_refine_diff_density_max 0.434
_refine_diff_density_min -0.429
_refine_diff_density_rms 0.106
_refine_ls_extinction_coef 0.046(10)
_refine_ls_extinction_expression Fc^*^=kFc[1+0.001xFc^2^\l^3^/sin(2\q)]^-1/4^
_refine_ls_extinction_method SHELXL
_refine_ls_goodness_of_fit_ref 1.095
_refine_ls_hydrogen_treatment constr
_refine_ls_matrix_type full
_refine_ls_number_parameters 227
_refine_ls_number_reflns 3387
_refine_ls_number_restraints 0
_refine_ls_restrained_S_all 1.095
_refine_ls_R_factor_all 0.0942
_refine_ls_R_factor_gt 0.0720
_refine_ls_shift/su_max 0.000
_refine_ls_shift/su_mean 0.000
_refine_ls_structure_factor_coef Fsqd
_refine_ls_weighting_details 'calc w=1/[\s^2^(Fo^2^)+(0.1798P)^2^+6.4534P] where P=(Fo^2^+2Fc^2^)/3'
_refine_ls_weighting_scheme calc
_refine_ls_wR_factor_gt 0.1969
_refine_ls_wR_factor_ref 0.2343
_reflns_number_gt 2257
_reflns_number_total 3387
_reflns_threshold_expression >2sigma(I)
_cod_data_source_file ja109732s_si_003.cif
_cod_data_source_block ea04410a
_cod_original_cell_volume 1694.3(17)
_cod_database_code 4105525

loop_
_symmetry_equiv_pos_as_xyz
'x, y, z'
'-x, y+1/2, -z+1/2'
'-x, -y, -z'
'x, -y-1/2, z-1/2'

loop_
_atom_site_label
_atom_site_type_symbol
_atom_site_fract_x
_atom_site_fract_y
_atom_site_fract_z
_atom_site_U_iso_or_equiv
_atom_site_adp_type
_atom_site_occupancy
_atom_site_symmetry_multiplicity
_atom_site_calc_flag
_atom_site_refinement_flags
O1 O 0.8433(4) 1.1418(10) 0.5838(3) 0.0390(16) Uani 1 1 d .
N1 N 0.7049(5) 1.1370(12) 0.6200(4) 0.040(2) Uani 1 1 d .
C1 C 0.7551(6) 0.9555(14) 0.6492(4) 0.036(2) Uani 1 1 d .
C2 C 0.8394(6) 0.9597(15) 0.6274(4) 0.039(2) Uani 1 1 d .
C3 C 0.9219(6) 0.8220(15) 0.6390(5) 0.041(2) Uani 1 1 d .
C4 C 0.9171(6) 0.6199(15) 0.6741(4) 0.038(2) Uani 1 1 d .
H4 H 0.8610 0.5715 0.6895 0.046 Uiso 1 1 calc R
C5 C 0.9948(6) 0.4889(16) 0.6867(5) 0.048(3) Uani 1 1 d .
H5 H 0.9912 0.3483 0.7091 0.058 Uiso 1 1 calc R
C6 C 1.0758(7) 0.5628(18) 0.6669(6) 0.057(3) Uani 1 1 d .
H6 H 1.1289 0.4751 0.6768 0.068 Uiso 1 1 calc R
C7 C 1.0814(6) 0.7646(18) 0.6323(6) 0.054(3) Uani 1 1 d .
H7 H 1.1381 0.8144 0.6185 0.064 Uiso 1 1 calc R
C8 C 1.0042(6) 0.8930(16) 0.6179(5) 0.047(3) Uani 1 1 d .
H8 H 1.0077 1.0301 0.5936 0.056 Uiso 1 1 calc R
C9 C 0.7148(6) 0.8057(15) 0.6960(5) 0.041(2) Uani 1 1 d .
C10 C 0.6796(6) 0.6790(15) 0.7313(5) 0.042(2) Uani 1 1 d .
C11 C 0.6369(6) 0.5288(15) 0.7781(4) 0.038(2) Uani 1 1 d .
C12 C 0.5572(6) 0.5910(15) 0.8063(4) 0.040(2) Uani 1 1 d .
H12 H 0.5306 0.7321 0.7950 0.048 Uiso 1 1 calc R
C13 C 0.5164(6) 0.4482(15) 0.8507(4) 0.038(2) Uani 1 1 d .
H13 H 0.4614 0.4904 0.8691 0.046 Uiso 1 1 calc R
C14 C 0.5563(6) 0.2411(16) 0.8686(5) 0.044(2) Uani 1 1 d .
H14 H 0.5294 0.1445 0.9000 0.052 Uiso 1 1 calc R
C15 C 0.6355(6) 0.1787(15) 0.8399(4) 0.042(2) Uani 1 1 d .
H15 H 0.6623 0.0380 0.8513 0.051 Uiso 1 1 calc R
C16 C 0.6758(6) 0.3210(14) 0.7944(5) 0.039(2) Uani 1 1 d .
H16 H 0.7296 0.2768 0.7745 0.047 Uiso 1 1 calc R
C17 C 0.7594(6) 1.2409(15) 0.5824(5) 0.037(2) Uani 1 1 d .
C18 C 0.7430(6) 1.4368(14) 0.5383(4) 0.035(2) Uani 1 1 d .
C19 C 0.8095(6) 1.5318(14) 0.5031(4) 0.037(2) Uani 1 1 d .
H19 H 0.8680 1.4649 0.5053 0.045 Uiso 1 1 calc R
C20 C 0.7926(6) 1.7246(15) 0.4643(4) 0.043(2) Uani 1 1 d .
H20 H 0.8396 1.7900 0.4405 0.051 Uiso 1 1 calc R
C21 C 0.7076(6) 1.8215(15) 0.4602(5) 0.045(3) Uani 1 1 d .
H21 H 0.6958 1.9516 0.4327 0.054 Uiso 1 1 calc R
C22 C 0.6389(7) 1.7294(15) 0.4964(5) 0.045(2) Uani 1 1 d .
H22 H 0.5805 1.7969 0.4941 0.054 Uiso 1 1 calc R
C23 C 0.6571(6) 1.5361(15) 0.5362(5) 0.043(2) Uani 1 1 d .
H23 H 0.6113 1.4728 0.5617 0.051 Uiso 1 1 calc R

loop_
_atom_site_aniso_label
_atom_site_aniso_U_11
_atom_site_aniso_U_22
_atom_site_aniso_U_33
_atom_site_aniso_U_23
_atom_site_aniso_U_13
_atom_site_aniso_U_12
O1 0.043(4) 0.036(4) 0.037(4) 0.002(3) 0.004(3) 0.001(3)
N1 0.043(4) 0.036(5) 0.042(4) 0.003(4) 0.003(4) -0.004(4)
C1 0.042(5) 0.026(5) 0.041(5) -0.003(4) 0.006(4) -0.002(4)
C2 0.049(6) 0.037(6) 0.030(5) 0.002(4) -0.004(4) -0.006(5)
C3 0.045(6) 0.038(6) 0.037(5) -0.001(5) -0.010(4) 0.004(5)
C4 0.044(5) 0.037(5) 0.032(5) 0.000(4) -0.003(4) 0.000(4)
C5 0.056(6) 0.031(5) 0.053(6) -0.001(5) -0.017(5) 0.002(5)
C6 0.051(6) 0.050(7) 0.067(7) -0.006(6) -0.004(5) 0.017(5)
C7 0.038(5) 0.055(7) 0.069(7) 0.007(6) 0.011(5) 0.002(5)
C8 0.055(6) 0.037(6) 0.049(6) 0.008(5) 0.007(5) -0.003(5)
C9 0.049(5) 0.030(5) 0.044(6) 0.003(5) -0.003(5) 0.000(5)
C10 0.052(6) 0.031(5) 0.040(6) 0.001(5) -0.002(5) 0.001(5)
C11 0.040(5) 0.044(6) 0.028(5) 0.004(4) -0.004(4) -0.004(5)
C12 0.037(5) 0.038(6) 0.042(6) -0.001(5) -0.009(4) 0.003(4)
C13 0.036(5) 0.046(6) 0.033(5) -0.001(5) 0.003(4) -0.002(4)
C14 0.044(5) 0.043(6) 0.043(6) 0.008(5) 0.001(4) -0.010(5)
C15 0.061(6) 0.027(5) 0.037(5) 0.003(4) -0.006(5) -0.005(5)
C16 0.042(5) 0.032(5) 0.044(6) -0.001(5) 0.007(4) 0.001(4)
C17 0.032(5) 0.034(5) 0.043(5) -0.009(4) 0.003(4) 0.002(4)
C18 0.049(5) 0.023(5) 0.030(5) -0.003(4) -0.004(4) 0.000(4)
C19 0.048(5) 0.028(5) 0.037(5) 0.001(4) 0.004(4) 0.001(4)
C20 0.056(6) 0.040(6) 0.032(5) 0.002(5) 0.006(4) -0.009(5)
C21 0.060(6) 0.026(5) 0.046(6) 0.010(5) -0.008(5) 0.000(5)
C22 0.060(6) 0.032(6) 0.042(6) 0.011(5) 0.001(5) 0.013(5)
C23 0.040(5) 0.049(6) 0.038(5) -0.005(5) 0.003(4) 0.003(5)

loop_
_atom_type_symbol
_atom_type_description
_atom_type_scat_dispersion_real
_atom_type_scat_dispersion_imag
_atom_type_scat_source
C C 0.0033 0.0016 'International Tables Vol C Tables 4.2.6.8 and 6.1.1.4'
H H 0.0000 0.0000 'International Tables Vol C Tables 4.2.6.8 and 6.1.1.4'
N N 0.0061 0.0033 'International Tables Vol C Tables 4.2.6.8 and 6.1.1.4'
O O 0.0106 0.0060 'International Tables Vol C Tables 4.2.6.8 and 6.1.1.4'

loop_
_geom_angle_atom_site_label_1
_geom_angle_atom_site_label_2
_geom_angle_atom_site_label_3
_geom_angle
C17 O1 C2 105.4(6)
C17 N1 C1 105.3(7)
C2 C1 N1 109.3(7)
C2 C1 C9 130.7(8)
N1 C1 C9 120.0(7)
C1 C2 O1 107.1(7)
C1 C2 C3 135.8(8)
O1 C2 C3 117.1(7)
C8 C3 C4 119.7(8)
C8 C3 C2 121.4(8)
C4 C3 C2 118.9(8)
C5 C4 C3 119.8(8)
C5 C4 H4 120.1
C3 C4 H4 120.1
C6 C5 C4 119.9(9)
C6 C5 H5 120.1
C4 C5 H5 120.1
C5 C6 C7 120.7(9)
C5 C6 H6 119.6
C7 C6 H6 119.6
C8 C7 C6 119.8(9)
C8 C7 H7 120.1
C6 C7 H7 120.1
C7 C8 C3 120.1(9)
C7 C8 H8 120.0
C3 C8 H8 120.0
C10 C9 C1 176.7(10)
C9 C10 C11 177.1(10)
C12 C11 C16 119.9(8)
C12 C11 C10 120.3(8)
C16 C11 C10 119.9(8)
C13 C12 C11 120.3(8)
C13 C12 H12 119.8
C11 C12 H12 119.8
C12 C13 C14 120.1(8)
C12 C13 H13 119.9
C14 C13 H13 119.9
C15 C14 C13 119.4(8)
C15 C14 H14 120.3
C13 C14 H14 120.3
C14 C15 C16 120.5(8)
C14 C15 H15 119.7
C16 C15 H15 119.7
C15 C16 C11 119.8(8)
C15 C16 H16 120.1
C11 C16 H16 120.1
N1 C17 O1 112.9(8)
N1 C17 C18 129.5(8)
O1 C17 C18 117.5(8)
C19 C18 C23 120.0(8)
C19 C18 C17 122.3(8)
C23 C18 C17 117.5(8)
C18 C19 C20 120.7(8)
C18 C19 H19 119.6
C20 C19 H19 119.6
C21 C20 C19 120.0(8)
C21 C20 H20 120.0
C19 C20 H20 120.0
C20 C21 C22 120.3(8)
C20 C21 H21 119.8
C22 C21 H21 119.8
C21 C22 C23 119.1(9)
C21 C22 H22 120.4
C23 C22 H22 120.4
C18 C23 C22 119.8(8)
C18 C23 H23 120.1
C22 C23 H23 120.1

loop_
_geom_bond_atom_site_label_1
_geom_bond_atom_site_label_2
_geom_bond_distance
O1 C17 1.373(10)
O1 C2 1.381(10)
N1 C17 1.291(11)
N1 C1 1.405(11)
C1 C2 1.350(11)
C1 C9 1.438(13)
C2 C3 1.473(12)
C3 C8 1.383(12)
C3 C4 1.393(12)
C4 C5 1.393(12)
C4 H4 0.9500
C5 C6 1.363(13)
C5 H5 0.9500
C6 C7 1.388(14)
C6 H6 0.9500
C7 C8 1.382(13)
C7 H7 0.9500
C8 H8 0.9500
C9 C10 1.172(12)
C10 C11 1.457(13)
C11 C12 1.392(12)
C11 C16 1.396(12)
C12 C13 1.385(12)
C12 H12 0.9500
C13 C14 1.404(12)
C13 H13 0.9500
C14 C15 1.390(13)
C14 H14 0.9500
C15 C16 1.394(12)
C15 H15 0.9500
C16 H16 0.9500
C17 C18 1.456(12)
C18 C19 1.368(12)
C18 C23 1.399(12)
C19 C20 1.386(12)
C19 H19 0.9500
C20 C21 1.379(12)
C20 H20 0.9500
C21 C22 1.396(13)
C21 H21 0.9500
C22 C23 1.401(12)
C22 H22 0.9500
C23 H23 0.9500

loop_
_geom_torsion_atom_site_label_1
_geom_torsion_atom_site_label_2
_geom_torsion_atom_site_label_3
_geom_torsion_atom_site_label_4
_geom_torsion
C17 N1 C1 C2 0.2(10)
C17 N1 C1 C9 178.5(8)
N1 C1 C2 O1 -0.6(9)
C9 C1 C2 O1 -178.7(8)
N1 C1 C2 C3 179.6(9)
C9 C1 C2 C3 1.5(17)
C17 O1 C2 C1 0.7(9)
C17 O1 C2 C3 -179.4(7)
C1 C2 C3 C8 -168.7(10)
O1 C2 C3 C8 11.5(12)
C1 C2 C3 C4 9.0(15)
O1 C2 C3 C4 -170.8(7)
C8 C3 C4 C5 -1.2(13)
C2 C3 C4 C5 -178.9(8)
C3 C4 C5 C6 2.4(14)
C4 C5 C6 C7 -2.0(15)
C5 C6 C7 C8 0.3(16)
C6 C7 C8 C3 1.0(16)
C4 C3 C8 C7 -0.5(14)
C2 C3 C8 C7 177.2(9)
C16 C11 C12 C13 0.4(12)
C10 C11 C12 C13 179.8(8)
C11 C12 C13 C14 1.1(12)
C12 C13 C14 C15 -1.7(13)
C13 C14 C15 C16 0.8(13)
C14 C15 C16 C11 0.7(13)
C12 C11 C16 C15 -1.3(13)
C10 C11 C16 C15 179.3(8)
C1 N1 C17 O1 0.3(10)
C1 N1 C17 C18 177.6(8)
C2 O1 C17 N1 -0.6(9)
C2 O1 C17 C18 -178.3(7)
N1 C17 C18 C19 177.9(9)
O1 C17 C18 C19 -4.9(12)
N1 C17 C18 C23 2.0(13)
O1 C17 C18 C23 179.2(7)
C23 C18 C19 C20 -1.0(13)
C17 C18 C19 C20 -176.8(8)
C18 C19 C20 C21 -0.7(13)
C19 C20 C21 C22 1.5(14)
C20 C21 C22 C23 -0.7(14)
C19 C18 C23 C22 1.8(13)
C17 C18 C23 C22 177.8(8)
C21 C22 C23 C18 -1.0(13)

loop_
_cod_related_entry_id
_cod_related_entry_database
_cod_related_entry_code
1 ChemSpider 30660226
